data_2203737
loop_
_publ_author_name
'Hui Hua'
'Guo-Sheng Huang'
'Yong-Min Liang'
'Xiao-Li Wu'
'Yong-Xiang Ma'
'Bao-Hua Chen'

_publ_section_title
;
 1-Benzyl-3-(ferrocenylmethyl)imidazolium iodide
;
_journal_issue 6
_journal_name_full 'Acta Crystallographica Section E'
_journal_page_first m761
_journal_page_last m763
_journal_paper_doi 10.1107/S1600536804011006
_journal_volume 60
_journal_year 2004
_chemical_formula_iupac '[Fe (C5 H5) (C16 H16 N2)] I'
_chemical_formula_moiety 'C21 H21 Fe N2 +, I -'
_chemical_formula_sum 'C21 H21 Fe I N2'
_chemical_formula_weight 484.15
_chemical_name_systematic
;
1-Benzyl-3-(ferrocenylmethyl)imidazolium iodide
;
_space_group_IT_number 14
_symmetry_cell_setting monoclinic
_symmetry_space_group_name_Hall '-P 2yn'
_symmetry_space_group_name_H-M 'P 1 21/n 1'
_atom_sites_solution_hydrogens geom
_atom_sites_solution_primary direct
_atom_sites_solution_secondary difmap
_audit_creation_method SHELXL-97
_cell_angle_alpha 90.00
_cell_angle_beta 92.11(2)
_cell_angle_gamma 90.00
_cell_formula_units_Z 4
_cell_length_a 13.086(2)
_cell_length_b 11.043(2)
_cell_length_c 13.729(2)
_cell_measurement_reflns_used 34
_cell_measurement_temperature 292(2)
_cell_measurement_theta_max 14.79
_cell_measurement_theta_min 2.80
_cell_volume 1982.6(6)
_computing_cell_refinement XSCANS
_computing_data_collection 'XSCANS (Siemens, 1994)'
_computing_data_reduction 'SHELXTL (Siemens, 1994)'
_computing_molecular_graphics SHELXTL
_computing_publication_material SHELXTL
_computing_structure_refinement 'SHELXL97 (Sheldrick, 1997)'
_computing_structure_solution 'SHELXS97 (Sheldrick, 1997)'
_diffrn_ambient_temperature 292(2)
_diffrn_measured_fraction_theta_full 1.000
_diffrn_measured_fraction_theta_max 1.000
_diffrn_measurement_device_type 'Siemens P4'
_diffrn_measurement_method \w
_diffrn_radiation_monochromator graphite
_diffrn_radiation_source 'normal-focus sealed tube'
_diffrn_radiation_type MoK\a
_diffrn_radiation_wavelength 0.71073
_diffrn_reflns_av_R_equivalents 0.0211
_diffrn_reflns_av_sigmaI/netI 0.0327
_diffrn_reflns_limit_h_max 15
_diffrn_reflns_limit_h_min 0
_diffrn_reflns_limit_k_max 13
_diffrn_reflns_limit_k_min 0
_diffrn_reflns_limit_l_max 16
_diffrn_reflns_limit_l_min -16
_diffrn_reflns_number 4120
_diffrn_reflns_theta_full 25.25
_diffrn_reflns_theta_max 25.25
_diffrn_reflns_theta_min 2.11
_diffrn_standards_decay_% 3.49
_diffrn_standards_interval_count 97
_diffrn_standards_number 3
_exptl_absorpt_coefficient_mu 2.323
_exptl_absorpt_correction_T_max 0.8450
_exptl_absorpt_correction_T_min 0.7271
_exptl_absorpt_correction_type multi-scan
_exptl_absorpt_process_details '(SHELXTL; Siemens, 1994)'
_exptl_crystal_colour orange
_exptl_crystal_density_diffrn 1.622
_exptl_crystal_density_method 'not measured'
_exptl_crystal_description block
_exptl_crystal_F_000 960
_exptl_crystal_size_max 0.30
_exptl_crystal_size_mid 0.22
_exptl_crystal_size_min 0.22
_refine_diff_density_max 0.442
_refine_diff_density_min -0.466
_refine_ls_extinction_coef 0.0032(2)
_refine_ls_extinction_expression Fc^*^=kFc[1+0.001xFc^2^\l^3^/sin(2\q)]^-1/4^
_refine_ls_extinction_method SHELXL97
_refine_ls_goodness_of_fit_ref 0.930
_refine_ls_hydrogen_treatment mixed
_refine_ls_matrix_type full
_refine_ls_number_parameters 266
_refine_ls_number_reflns 3593
_refine_ls_number_restraints 17
_refine_ls_restrained_S_all 0.929
_refine_ls_R_factor_all 0.0409
_refine_ls_R_factor_gt 0.0292
_refine_ls_shift/su_max 0.001
_refine_ls_shift/su_mean 0.000
_refine_ls_structure_factor_coef Fsqd
_refine_ls_weighting_details 'calc w = 1/[\s^2^(Fo^2^)+(0.0392P)^2^] where P = (Fo^2^+2Fc^2^)/3'
_refine_ls_weighting_scheme calc
_refine_ls_wR_factor_gt 0.0654
_refine_ls_wR_factor_ref 0.0677
_reflns_number_gt 2818
_reflns_number_total 3593
_reflns_threshold_expression I>2\s(I)
_cod_data_source_file cv6308.cif
_cod_data_source_block 3
_cod_original_cell_volume 1982.5(5)
_cod_original_sg_symbol_H-M 'P 21/n'
_cod_database_code 2203737
_cod_database_fobs_code 2203737

loop_
_symmetry_equiv_pos_as_xyz
'x, y, z'
'-x+1/2, y+1/2, -z+1/2'
'-x, -y, -z'
'x-1/2, -y-1/2, z-1/2'

loop_
_atom_site_label
_atom_site_fract_x
_atom_site_fract_y
_atom_site_fract_z
_atom_site_U_iso_or_equiv
_atom_site_adp_type
_atom_site_calc_flag
_atom_site_refinement_flags
_atom_site_occupancy
_atom_site_disorder_assembly
_atom_site_disorder_group
_atom_site_type_symbol
I 0.754301(18) 0.22798(2) 0.456232(18) 0.05089(11) Uani d . 1 . . I
Fe 0.41642(3) -0.01771(4) 0.19240(3) 0.03604(13) Uani d . 1 A . Fe
N1 0.5968(2) 0.4982(2) 0.2582(2) 0.0427(7) Uani d . 1 . . N
N2 0.4761(2) 0.3693(2) 0.2315(2) 0.0429(7) Uani d . 1 A . N
C1 0.7397(3) 0.7543(3) 0.3763(3) 0.0469(9) Uani d . 1 . . C
H1 0.8021 0.7448 0.3470 0.056 Uiso calc R 1 . . H
C2 0.7231(3) 0.8543(3) 0.4325(3) 0.0569(10) Uani d . 1 . . C
H2 0.7744 0.9119 0.4415 0.068 Uiso calc R 1 . . H
C3 0.6314(3) 0.8696(4) 0.4754(3) 0.0629(11) Uani d . 1 . . C
H3 0.6203 0.9383 0.5127 0.075 Uiso calc R 1 . . H
C4 0.5560(3) 0.7848(4) 0.4638(3) 0.0659(11) Uani d . 1 . . C
H4 0.4938 0.7954 0.4935 0.079 Uiso calc R 1 . . H
C5 0.5725(3) 0.6833(3) 0.4078(3) 0.0535(9) Uani d . 1 . . C
H5 0.5213 0.6252 0.4004 0.064 Uiso calc R 1 . . H
C6 0.6643(2) 0.6671(3) 0.3627(2) 0.0412(8) Uani d . 1 . . C
C7 0.6881(3) 0.5564(3) 0.3026(3) 0.0507(9) Uani d . 1 . . C
H7A 0.7333 0.5798 0.2514 0.061 Uiso calc R 1 . . H
H7B 0.7242 0.4981 0.3440 0.061 Uiso calc R 1 . . H
C8 0.5564(3) 0.3963(3) 0.2885(3) 0.0448(9) Uani d . 1 . . C
C9 0.4658(3) 0.4576(4) 0.1619(3) 0.0545(10) Uani d D 1 . . C
C10 0.5402(3) 0.5385(4) 0.1788(3) 0.0553(10) Uani d D 1 . . C
C11 0.4134(3) 0.2582(3) 0.2378(3) 0.0511(9) Uani d . 1 . . C
H11A 0.3550 0.2640 0.1924 0.061 Uiso calc R 1 A . H
H11B 0.3880 0.2507 0.3030 0.061 Uiso calc R 1 . . H
C12 0.4746(2) 0.1491(3) 0.2146(2) 0.0362(7) Uani d . 1 A . C
C13 0.5220(2) 0.0659(3) 0.2806(2) 0.0416(8) Uani d . 1 A . C
H13 0.5221 0.0713 0.3482 0.050 Uiso calc R 1 . . H
C14 0.5687(2) -0.0254(3) 0.2278(3) 0.0421(8) Uani d . 1 A . C
H14 0.6032 -0.0923 0.2539 0.051 Uiso calc R 1 . . H
C15 0.5541(2) 0.0019(3) 0.1278(3) 0.0480(9) Uani d . 1 . . C
H15 0.5784 -0.0433 0.0764 0.058 Uiso calc R 1 A . H
C16 0.4961(2) 0.1097(3) 0.1191(2) 0.0426(8) Uani d . 1 A . C
H16 0.4758 0.1479 0.0612 0.051 Uiso calc R 1 . . H
C17 0.2653(10) -0.0114(9) 0.2161(10) 0.073(3) Uani d PD 0.67 A 1 C
H17 0.2293 0.0567 0.2350 0.087 Uiso calc PR 0.67 A 1 H
C18 0.3137(7) -0.0968(9) 0.2789(4) 0.0473(16) Uani d PD 0.67 A 1 C
H18 0.3160 -0.0948 0.3466 0.057 Uiso calc PR 0.67 A 1 H
C19 0.3577(6) -0.1853(6) 0.2202(7) 0.0504(19) Uani d PD 0.67 A 1 C
H19 0.3925 -0.2536 0.2430 0.060 Uiso calc PR 0.67 A 1 H
C20 0.3409(10) -0.1545(10) 0.1217(5) 0.073(3) Uani d PD 0.67 A 1 C
H20 0.3644 -0.1965 0.0682 0.088 Uiso calc PR 0.67 A 1 H
C21 0.2816(14) -0.0480(15) 0.1193(7) 0.078(4) Uani d PD 0.67 A 1 C
H21 0.2572 -0.0084 0.0633 0.093 Uiso calc PR 0.67 A 1 H
C17' 0.2631(18) 0.0033(14) 0.1770(14) 0.043(5) Uani d PD 0.33 A 2 C
H17' 0.2319 0.0775 0.1641 0.052 Uiso calc PR 0.33 A 2 H
C18' 0.2863(15) -0.0461(19) 0.2701(8) 0.0473(16) Uani d PD 0.33 A 2 C
H18' 0.2692 -0.0129 0.3296 0.057 Uiso calc PR 0.33 A 2 H
C19' 0.3398(14) -0.1543(16) 0.2563(15) 0.0504(19) Uani d PD 0.33 A 2 C
H19' 0.3702 -0.2012 0.3056 0.060 Uiso calc PR 0.33 A 2 H
C20' 0.340(2) -0.1808(16) 0.1563(17) 0.073(3) Uani d PD 0.33 A 2 C
H20' 0.3647 -0.2510 0.1280 0.088 Uiso calc PR 0.33 A 2 H
C21' 0.296(4) -0.080(3) 0.1070(9) 0.068(8) Uani d PD 0.33 A 2 C
H21' 0.2899 -0.0710 0.0397 0.081 Uiso calc PR 0.33 A 2 H
H8 0.583(2) 0.351(3) 0.343(2) 0.028(8) Uiso d . 1 . . H
H9 0.417(2) 0.447(3) 0.112(2) 0.073(13) Uiso d D 1 . . H
H10 0.559(3) 0.609(2) 0.145(3) 0.092(15) Uiso d D 1 . . H

loop_
_atom_site_aniso_label
_atom_site_aniso_U_11
_atom_site_aniso_U_22
_atom_site_aniso_U_33
_atom_site_aniso_U_12
_atom_site_aniso_U_13
_atom_site_aniso_U_23
I 0.04974(16) 0.04731(16) 0.05534(17) -0.00458(11) -0.00190(11) -0.00035(12)
Fe 0.0305(2) 0.0360(3) 0.0414(3) -0.0057(2) -0.0013(2) -0.0010(2)
N1 0.0350(15) 0.0335(16) 0.0597(19) 0.0004(12) 0.0024(13) -0.0044(13)
N2 0.0362(15) 0.0326(15) 0.0598(19) 0.0027(12) 0.0006(14) -0.0026(14)
C1 0.045(2) 0.042(2) 0.054(2) -0.0035(16) -0.0031(17) 0.0086(16)
C2 0.065(3) 0.046(2) 0.059(3) -0.0132(19) -0.012(2) -0.0005(19)
C3 0.088(3) 0.053(2) 0.048(2) 0.002(2) -0.006(2) -0.0126(19)
C4 0.064(3) 0.078(3) 0.057(3) 0.001(2) 0.014(2) -0.011(2)
C5 0.046(2) 0.055(2) 0.059(2) -0.0078(18) 0.0041(18) -0.003(2)
C6 0.0398(19) 0.0377(19) 0.045(2) 0.0002(15) -0.0068(16) 0.0033(16)
C7 0.0331(18) 0.045(2) 0.074(3) -0.0017(16) -0.0034(17) -0.0008(19)
C8 0.040(2) 0.0309(19) 0.063(2) 0.0056(15) -0.0022(18) 0.0022(17)
C9 0.046(2) 0.058(3) 0.059(3) -0.0023(19) -0.0083(19) 0.002(2)
C10 0.051(2) 0.054(2) 0.061(2) 0.002(2) -0.002(2) 0.016(2)
C11 0.0402(19) 0.035(2) 0.079(3) -0.0056(15) 0.0057(18) -0.0028(17)
C12 0.0294(16) 0.0350(18) 0.044(2) -0.0054(14) 0.0006(14) -0.0044(15)
C13 0.0385(18) 0.048(2) 0.0379(18) -0.0070(16) -0.0053(15) -0.0052(16)
C14 0.0277(16) 0.0406(19) 0.058(2) 0.0024(15) -0.0076(15) -0.0022(17)
C15 0.0393(19) 0.052(2) 0.053(2) -0.0071(17) 0.0114(17) -0.0169(18)
C16 0.0404(19) 0.049(2) 0.0389(19) -0.0127(16) 0.0051(15) 0.0039(16)
C17 0.036(5) 0.052(5) 0.132(10) -0.004(3) 0.030(8) 0.029(7)
C18 0.050(5) 0.037(5) 0.057(3) -0.014(3) 0.014(3) -0.005(4)
C19 0.048(4) 0.026(3) 0.077(6) -0.011(3) 0.004(4) -0.008(3)
C20 0.079(4) 0.060(5) 0.082(7) -0.039(5) 0.014(6) -0.019(5)
C21 0.053(10) 0.110(12) 0.066(8) -0.044(8) -0.034(9) 0.028(8)
C17' 0.032(8) 0.044(9) 0.052(10) -0.017(7) -0.013(11) 0.021(9)
C18' 0.050(5) 0.037(5) 0.057(3) -0.014(3) 0.014(3) -0.005(4)
C19' 0.048(4) 0.026(3) 0.077(6) -0.011(3) 0.004(4) -0.008(3)
C20' 0.079(4) 0.060(5) 0.082(7) -0.039(5) 0.014(6) -0.019(5)
C21' 0.048(13) 0.079(17) 0.076(15) -0.024(11) 0.000(11) -0.040(13)

loop_
_atom_type_symbol
_atom_type_description
_atom_type_scat_dispersion_real
_atom_type_scat_dispersion_imag
_atom_type_scat_source
C C 0.0033 0.0016 'International Tables Vol C Tables 4.2.6.8 and 6.1.1.4'
H H 0.0000 0.0000 'International Tables Vol C Tables 4.2.6.8 and 6.1.1.4'
N N 0.0061 0.0033 'International Tables Vol C Tables 4.2.6.8 and 6.1.1.4'
Fe Fe 0.3463 0.8444 'International Tables Vol C Tables 4.2.6.8 and 6.1.1.4'
I I -0.4742 1.8119 'International Tables Vol C Tables 4.2.6.8 and 6.1.1.4'

loop_
_geom_angle_atom_site_label_1
_geom_angle_atom_site_label_2
_geom_angle_atom_site_label_3
_geom_angle
_geom_angle_publ_flag
C12 Fe C17 108.1(3) ?
C12 Fe C17' 106.2(5) ?
C17 Fe C17' 15.9(4) ?
C12 Fe C18 124.2(3) ?
C17 Fe C18 40.92(17) ?
C17' Fe C18 55.5(4) ?
C12 Fe C21 122.9(4) ?
C17 Fe C21 40.9(3) ?
C17' Fe C21 28.9(6) ?
C18 Fe C21 68.5(4) ?
C12 Fe C13 41.10(12) ?
C17 Fe C13 122.6(4) ?
C17' Fe C13 131.5(6) ?
C18 Fe C13 107.4(2) ?
C21 Fe C13 159.0(4) ?
C12 Fe C19' 143.7(7) ?
C17 Fe C19' 56.8(5) ?
C17' Fe C19' 68.1(5) ?
C18 Fe C19' 22.5(4) ?
C21 Fe C19' 69.9(6) ?
C13 Fe C19' 114.7(5) ?
C12 Fe C20 158.0(3) ?
C17 Fe C20 68.9(4) ?
C17' Fe C20 64.7(6) ?
C18 Fe C20 68.8(3) ?
C21 Fe C20 40.6(2) ?
C13 Fe C20 158.9(4) ?
C19' Fe C20 54.2(5) ?
C12 Fe C14 68.95(13) ?
C17 Fe C14 156.9(4) ?
C17' Fe C14 171.2(6) ?
C18 Fe C14 120.5(3) ?
C21 Fe C14 159.9(4) ?
C13 Fe C14 40.20(13) ?
C19' Fe C14 111.1(4) ?
C20 Fe C14 122.5(4) ?
C12 Fe C16 41.04(12) ?
C17 Fe C16 125.3(3) ?
C17' Fe C16 113.1(5) ?
C18 Fe C16 161.8(3) ?
C21 Fe C16 108.7(4) ?
C13 Fe C16 68.33(13) ?
C19' Fe C16 175.2(7) ?
C20 Fe C16 121.7(3) ?
C14 Fe C16 68.46(14) ?
C12 Fe C19 160.5(3) ?
C17 Fe C19 67.9(3) ?
C17' Fe C19 75.2(5) ?
C18 Fe C19 40.32(13) ?
C21 Fe C19 67.5(4) ?
C13 Fe C19 123.6(2) ?
C19' Fe C19 18.4(5) ?
C20 Fe C19 40.28(15) ?
C14 Fe C19 106.8(2) ?
C16 Fe C19 156.8(3) ?
C12 Fe C21' 132.4(7) ?
C17 Fe C21' 50.7(8) ?
C17' Fe C21' 40.6(5) ?
C18 Fe C21' 71.2(9) ?
C21 Fe C21' 12.5(7) ?
C13 Fe C21' 171.5(7) ?
C19' Fe C21' 67.3(9) ?
C20 Fe C21' 29.0(7) ?
C14 Fe C21' 147.9(7) ?
C16 Fe C21' 110.3(9) ?
C19 Fe C21' 61.0(8) ?
C8 N1 C10 108.5(3) ?
C8 N1 C7 124.9(3) y
C10 N1 C7 126.6(3) y
C8 N2 C9 107.9(3) y
C8 N2 C11 125.7(3) y
C9 N2 C11 126.2(3) y
C2 C1 C6 120.6(4) ?
C2 C1 H1 119.7 ?
C6 C1 H1 119.7 ?
C3 C2 C1 120.2(4) ?
C3 C2 H2 119.9 ?
C1 C2 H2 119.9 ?
C4 C3 C2 120.5(4) ?
C4 C3 H3 119.8 ?
C2 C3 H3 119.8 ?
C3 C4 C5 119.6(4) ?
C3 C4 H4 120.2 ?
C5 C4 H4 120.2 ?
C4 C5 C6 120.7(4) ?
C4 C5 H5 119.6 ?
C6 C5 H5 119.6 ?
C5 C6 C1 118.4(3) ?
C5 C6 C7 123.2(3) ?
C1 C6 C7 118.4(3) ?
N1 C7 C6 113.6(3) y
N1 C7 H7A 108.9 ?
C6 C7 H7A 108.9 ?
N1 C7 H7B 108.9 ?
C6 C7 H7B 108.9 ?
H7A C7 H7B 107.7 ?
N1 C8 N2 109.0(3) y
N1 C8 H8 123.8(17) ?
N2 C8 H8 127.2(17) ?
C10 C9 N2 107.6(3) ?
C10 C9 H9 134(3) ?
N2 C9 H9 118(2) ?
C9 C10 N1 106.9(3) ?
C9 C10 H10 132(3) ?
N1 C10 H10 121(3) ?
N2 C11 C12 110.8(3) y
N2 C11 H11A 109.5 ?
C12 C11 H11A 109.5 ?
N2 C11 H11B 109.5 ?
C12 C11 H11B 109.5 ?
H11A C11 H11B 108.1 ?
C13 C12 C16 107.1(3) ?
C13 C12 C11 127.9(3) ?
C16 C12 C11 125.0(3) ?
C13 C12 Fe 70.00(18) ?
C16 C12 Fe 70.50(18) ?
C11 C12 Fe 124.8(2) ?
C14 C13 C12 109.0(3) ?
C14 C13 Fe 70.24(18) ?
C12 C13 Fe 68.90(17) ?
C14 C13 H13 125.5 ?
C12 C13 H13 125.5 ?
Fe C13 H13 127.0 ?
C13 C14 C15 107.7(3) ?
C13 C14 Fe 69.55(18) ?
C15 C14 Fe 70.26(19) ?
C13 C14 H14 126.1 ?
C15 C14 H14 126.1 ?
Fe C14 H14 125.6 ?
C14 C15 C16 108.4(3) ?
C14 C15 Fe 69.28(19) ?
C16 C15 Fe 69.40(18) ?
C14 C15 H15 125.8 ?
C16 C15 H15 125.8 ?
Fe C15 H15 127.1 ?
C15 C16 C12 107.7(3) ?
C15 C16 Fe 70.12(19) ?
C12 C16 Fe 68.47(18) ?
C15 C16 H16 126.1 ?
C12 C16 H16 126.1 ?
Fe C16 H16 126.8 ?
C21 C17 C18 107.7(5) ?
C21 C17 Fe 69.9(8) ?
C18 C17 Fe 69.8(5) ?
C21 C17 H17 126.2 ?
C18 C17 H17 126.2 ?
Fe C17 H17 125.7 ?
C19 C18 C17 107.4(4) ?
C19 C18 Fe 70.6(4) ?
C17 C18 Fe 69.3(6) ?
C19 C18 H18 126.3 ?
C17 C18 H18 126.3 ?
Fe C18 H18 125.4 ?
C18 C19 C20 109.4(5) ?
C18 C19 Fe 69.0(4) ?
C20 C19 Fe 69.4(5) ?
C18 C19 H19 125.3 ?
C20 C19 H19 125.3 ?
Fe C19 H19 127.9 ?
C19 C20 C21 106.9(5) ?
C19 C20 Fe 70.3(5) ?
C21 C20 Fe 69.4(8) ?
C19 C20 H20 126.6 ?
C21 C20 H20 126.6 ?
Fe C20 H20 125.3 ?
C20 C21 C17 108.6(5) ?
C20 C21 Fe 70.0(7) ?
C17 C21 Fe 69.2(8) ?
C20 C21 H21 125.7 ?
C17 C21 H21 125.7 ?
Fe C21 H21 126.7 ?
C21' C17' C18' 107.6(5) ?
C21' C17' Fe 71(2) ?
C18' C17' Fe 71.5(12) ?
C21' C17' H17' 126.2 ?
C18' C17' H17' 126.2 ?
Fe C17' H17' 123.3 ?
C19' C18' C17' 107.3(5) ?
C19' C18' Fe 68.5(10) ?
C17' C18' Fe 68.1(12) ?
C19' C18' H18' 126.3 ?
C17' C18' H18' 126.3 ?
Fe C18' H18' 128.6 ?
C18' C19' C20' 109.3(5) ?
C18' C19' Fe 71.5(10) ?
C20' C19' Fe 73.3(13) ?
C18' C19' H19' 125.4 ?
C20' C19' H19' 125.4 ?
Fe C19' H19' 121.5 ?
C19' C20' C21' 106.8(6) ?
C19' C20' Fe 67.1(12) ?
C21' C20' Fe 67.9(19) ?
C19' C20' H20' 126.6 ?
C21' C20' H20' 126.6 ?
Fe C20' H20' 130.0 ?
C20' C21' C17' 108.6(6) ?
C20' C21' Fe 72.5(17) ?
C17' C21' Fe 68.7(17) ?
C20' C21' H21' 125.7 ?
C17' C21' H21' 125.7 ?
Fe C21' H21' 124.6 ?

loop_
_geom_bond_atom_site_label_1
_geom_bond_atom_site_label_2
_geom_bond_distance
_geom_bond_publ_flag
Fe C12 2.012(3) yes
Fe C17 2.017(12) yes
Fe C17' 2.02(2) ?
Fe C18 2.024(6) yes
Fe C21 2.026(17) yes
Fe C13 2.027(3) yes
Fe C19' 2.029(17) ?
Fe C20 2.033(11) yes
Fe C14 2.036(3) yes
Fe C16 2.039(3) yes
Fe C19 2.045(7) yes
Fe C21' 2.05(4) ?
Fe C15 2.048(3) yes
N1 C8 1.317(4) y
N1 C10 1.369(4) y
N1 C7 1.469(4) y
N2 C8 1.321(4) y
N2 C9 1.370(5) y
N2 C11 1.480(4) y
C1 C2 1.369(5) ?
C1 C6 1.386(5) ?
C1 H1 0.9300 ?
C2 C3 1.366(5) ?
C2 H2 0.9300 ?
C3 C4 1.366(6) ?
C3 H3 0.9300 ?
C4 C5 1.380(5) ?
C4 H4 0.9300 ?
C5 C6 1.384(5) ?
C5 H5 0.9300 ?
C6 C7 1.513(5) y
C7 H7A 0.9700 ?
C7 H7B 0.9700 ?
C8 H8 0.96(3) ?
C9 C10 1.335(5) ?
C9 H9 0.930(10) ?
C10 H10 0.935(10) ?
C11 C12 1.487(4) y
C11 H11A 0.9700 ?
C11 H11B 0.9700 ?
C12 C13 1.418(4) ?
C12 C16 1.420(4) ?
C13 C14 1.396(4) ?
C13 H13 0.9300 ?
C14 C15 1.412(5) ?
C14 H14 0.9300 ?
C15 C16 1.414(5) ?
C15 H15 0.9300 ?
C16 H16 0.9300 ?
C17 C21 1.412(4) ?
C17 C18 1.412(4) ?
C17 H17 0.9300 ?
C18 C19 1.403(4) ?
C18 H18 0.9300 ?
C19 C20 1.404(4) ?
C19 H19 0.9300 ?
C20 C21 1.409(4) ?
C20 H20 0.9300 ?
C21 H21 0.9300 ?
C17' C21' 1.413(5) ?
C17' C18' 1.413(5) ?
C17' H17' 0.9300 ?
C18' C19' 1.402(5) ?
C18' H18' 0.9300 ?
C19' C20' 1.404(5) ?
C19' H19' 0.9300 ?
C20' C21' 1.410(5) ?
C20' H20' 0.9300 ?
C21' H21' 0.9300 ?

loop_
_geom_hbond_atom_site_label_D
_geom_hbond_atom_site_label_H
_geom_hbond_atom_site_label_A
_geom_hbond_distance_DH
_geom_hbond_distance_HA
_geom_hbond_distance_DA
_geom_hbond_angle_DHA
C8 H8 I 0.96(3) 3.00(3) 3.876(4) 152(2)

loop_
_geom_torsion_atom_site_label_1
_geom_torsion_atom_site_label_2
_geom_torsion_atom_site_label_3
_geom_torsion_atom_site_label_4
_geom_torsion
C6 C1 C2 C3 -0.4(6)
C1 C2 C3 C4 0.9(6)
C2 C3 C4 C5 -0.4(6)
C3 C4 C5 C6 -0.5(6)
C4 C5 C6 C1 1.0(5)
C4 C5 C6 C7 178.3(3)
C2 C1 C6 C5 -0.5(5)
C2 C1 C6 C7 -178.0(3)
C8 N1 C7 C6 -105.1(4)
C10 N1 C7 C6 75.5(5)
C5 C6 C7 N1 27.2(5)
C1 C6 C7 N1 -155.5(3)
C10 N1 C8 N2 0.2(4)
C7 N1 C8 N2 -179.2(3)
C9 N2 C8 N1 0.4(4)
C11 N2 C8 N1 176.2(3)
C8 N2 C9 C10 -0.8(4)
C11 N2 C9 C10 -176.6(3)
N2 C9 C10 N1 0.9(5)
C8 N1 C10 C9 -0.7(4)
C7 N1 C10 C9 178.7(3)
C8 N2 C11 C12 -65.1(5)
C9 N2 C11 C12 110.0(4)
N2 C11 C12 C13 99.8(4)
N2 C11 C12 C16 -80.1(4)
N2 C11 C12 Fe -169.5(2)
C17 Fe C12 C13 119.2(4)
C17' Fe C12 C13 135.7(6)
C18 Fe C12 C13 76.8(4)
C21 Fe C12 C13 161.8(5)
C19' Fe C12 C13 60.9(7)
C20 Fe C12 C13 -162.4(9)
C14 Fe C12 C13 -36.51(19)
C16 Fe C12 C13 -117.5(3)
C19 Fe C12 C13 44.3(7)
C21' Fe C12 C13 172.0(12)
C17 Fe C12 C16 -123.4(4)
C17' Fe C12 C16 -106.8(6)
C18 Fe C12 C16 -165.8(4)
C21 Fe C12 C16 -80.7(5)
C13 Fe C12 C16 117.5(3)
C19' Fe C12 C16 178.4(7)
C20 Fe C12 C16 -44.9(9)
C14 Fe C12 C16 81.0(2)
C19 Fe C12 C16 161.8(6)
C21' Fe C12 C16 -70.5(12)
C17 Fe C12 C11 -3.8(5)
C17' Fe C12 C11 12.8(7)
C18 Fe C12 C11 -46.1(5)
C21 Fe C12 C11 38.9(6)
C13 Fe C12 C11 -122.9(4)
C19' Fe C12 C11 -62.0(8)
C20 Fe C12 C11 74.7(9)
C14 Fe C12 C11 -159.4(3)
C16 Fe C12 C11 119.6(4)
C19 Fe C12 C11 -78.6(7)
C21' Fe C12 C11 49.1(12)
C16 C12 C13 C14 -2.1(4)
C11 C12 C13 C14 178.0(3)
Fe C12 C13 C14 58.9(2)
C16 C12 C13 Fe -61.1(2)
C11 C12 C13 Fe 119.1(3)
C12 Fe C13 C14 -120.7(3)
C17 Fe C13 C14 159.2(4)
C17' Fe C13 C14 175.9(7)
C18 Fe C13 C14 116.9(4)
C21 Fe C13 C14 -167.8(11)
C19' Fe C13 C14 94.1(7)
C20 Fe C13 C14 41.0(8)
C16 Fe C13 C14 -81.8(2)
C19 Fe C13 C14 75.6(4)
C21' Fe C13 C14 -164(6)
C17 Fe C13 C12 -80.1(4)
C17' Fe C13 C12 -63.5(7)
C18 Fe C13 C12 -122.4(4)
C21 Fe C13 C12 -47.1(11)
C19' Fe C13 C12 -145.3(7)
C20 Fe C13 C12 161.6(7)
C14 Fe C13 C12 120.7(3)
C16 Fe C13 C12 38.82(19)
C19 Fe C13 C12 -163.8(3)
C21' Fe C13 C12 -44(6)
C12 C13 C14 C15 2.1(4)
Fe C13 C14 C15 60.2(2)
C12 C13 C14 Fe -58.1(2)
C12 Fe C14 C13 37.30(19)
C17 Fe C14 C13 -49.7(8)
C17' Fe C14 C13 -21(3)
C18 Fe C14 C13 -80.9(4)
C21 Fe C14 C13 167.3(12)
C19' Fe C14 C13 -103.6(8)
C20 Fe C14 C13 -163.8(3)
C16 Fe C14 C13 81.5(2)
C19 Fe C14 C13 -122.6(3)
C21' Fe C14 C13 175.7(16)
C12 Fe C14 C15 -81.3(2)
C17 Fe C14 C15 -168.3(8)
C17' Fe C14 C15 -139(3)
C18 Fe C14 C15 160.5(3)
C21 Fe C14 C15 48.7(12)
C13 Fe C14 C15 -118.6(3)
C19' Fe C14 C15 137.7(8)
C20 Fe C14 C15 77.6(4)
C16 Fe C14 C15 -37.1(2)
C19 Fe C14 C15 118.8(3)
C21' Fe C14 C15 57.1(17)
C13 C14 C15 C16 -1.2(4)
Fe C14 C15 C16 58.5(2)
C13 C14 C15 Fe -59.7(2)
C12 Fe C15 C14 82.2(2)
C17 Fe C15 C14 165.4(11)
C17' Fe C15 C14 169.7(9)
C18 Fe C15 C14 -44.8(5)
C21 Fe C15 C14 -161.7(5)
C13 Fe C15 C14 37.80(19)
C19' Fe C15 C14 -65.1(8)
C20 Fe C15 C14 -120.6(4)
C16 Fe C15 C14 120.2(3)
C19 Fe C15 C14 -79.0(3)
C21' Fe C15 C14 -149.9(8)
C12 Fe C15 C16 -37.92(19)
C17 Fe C15 C16 45.3(11)
C17' Fe C15 C16 49.6(9)
C18 Fe C15 C16 -165.0(5)
C21 Fe C15 C16 78.1(5)
C13 Fe C15 C16 -82.4(2)
C19' Fe C15 C16 174.8(8)
C20 Fe C15 C16 119.3(4)
C14 Fe C15 C16 -120.2(3)
C19 Fe C15 C16 160.9(3)
C21' Fe C15 C16 89.9(8)
C14 C15 C16 C12 -0.1(4)
Fe C15 C16 C12 58.3(2)
C14 C15 C16 Fe -58.5(2)
C13 C12 C16 C15 1.4(4)
C11 C12 C16 C15 -178.7(3)
Fe C12 C16 C15 -59.4(2)
C13 C12 C16 Fe 60.7(2)
C11 C12 C16 Fe -119.4(3)
C12 Fe C16 C15 119.4(3)
C17 Fe C16 C15 -164.1(5)
C17' Fe C16 C15 -152.3(6)
C18 Fe C16 C15 160.2(7)
C21 Fe C16 C15 -121.6(5)
C13 Fe C16 C15 80.5(2)
C19' Fe C16 C15 -49(5)
C20 Fe C16 C15 -78.7(5)
C14 Fe C16 C15 37.10(19)
C19 Fe C16 C15 -45.3(6)
C21' Fe C16 C15 -108.5(8)
C17 Fe C16 C12 76.5(5)
C17' Fe C16 C12 88.3(6)
C18 Fe C16 C12 40.8(7)
C21 Fe C16 C12 119.0(5)
C13 Fe C16 C12 -38.88(19)
C19' Fe C16 C12 -168(5)
C20 Fe C16 C12 161.9(5)
C14 Fe C16 C12 -82.3(2)
C19 Fe C16 C12 -164.7(5)
C21' Fe C16 C12 132.1(8)
C12 Fe C17 C21 119.7(7)
C17' Fe C17 C21 34(3)
C18 Fe C17 C21 -118.6(8)
C13 Fe C17 C21 162.7(6)
C19' Fe C17 C21 -97.3(9)
C20 Fe C17 C21 -37.1(6)
C14 Fe C17 C21 -161.5(9)
C16 Fe C17 C21 77.5(7)
C19 Fe C17 C21 -80.6(6)
C21' Fe C17 C21 -10.8(13)
C12 Fe C17 C18 -121.6(5)
C17' Fe C17 C18 153(3)
C21 Fe C17 C18 118.6(8)
C13 Fe C17 C18 -78.7(6)
C19' Fe C17 C18 21.3(6)
C20 Fe C17 C18 81.5(4)
C14 Fe C17 C18 -42.9(11)
C16 Fe C17 C18 -163.9(4)
C19 Fe C17 C18 38.0(4)
C21' Fe C17 C18 107.9(12)
C21 C17 C18 C19 -0.8(15)
Fe C17 C18 C19 -60.7(6)
C21 C17 C18 Fe 59.9(11)
C12 Fe C18 C19 -163.9(4)
C17 Fe C18 C19 118.1(6)
C17' Fe C18 C19 109.4(7)
C21 Fe C18 C19 80.0(4)
C13 Fe C18 C19 -121.8(4)
C19' Fe C18 C19 -9.0(13)
C20 Fe C18 C19 36.2(3)
C14 Fe C18 C19 -79.9(4)
C16 Fe C18 C19 164.8(5)
C21' Fe C18 C19 67.0(7)
C12 Fe C18 C17 77.9(6)
C17' Fe C18 C17 -8.7(9)
C21 Fe C18 C17 -38.1(4)
C13 Fe C18 C17 120.1(6)
C19' Fe C18 C17 -127.2(13)
C20 Fe C18 C17 -81.9(5)
C14 Fe C18 C17 162.0(6)
C16 Fe C18 C17 46.7(9)
C19 Fe C18 C17 -118.1(6)
C21' Fe C18 C17 -51.1(8)
C17 C18 C19 C20 2.1(11)
Fe C18 C19 C20 -57.7(7)
C17 C18 C19 Fe 59.8(8)
C12 Fe C19 C18 43.3(8)
C17 Fe C19 C18 -38.6(3)
C17' Fe C19 C18 -53.5(6)
C21 Fe C19 C18 -82.9(4)
C13 Fe C19 C18 76.8(5)
C19' Fe C19 C18 11.0(15)
C20 Fe C19 C18 -121.6(6)
C14 Fe C19 C18 117.6(4)
C16 Fe C19 C18 -168.1(5)
C21' Fe C19 C18 -94.8(9)
C12 Fe C19 C20 164.9(7)
C17 Fe C19 C20 83.0(5)
C17' Fe C19 C20 68.1(7)
C18 Fe C19 C20 121.6(6)
C21 Fe C19 C20 38.7(4)
C13 Fe C19 C20 -161.6(6)
C19' Fe C19 C20 132.6(16)
C14 Fe C19 C20 -120.8(6)
C16 Fe C19 C20 -46.5(8)
C21' Fe C19 C20 26.8(10)
C18 C19 C20 C21 -2.6(14)
Fe C19 C20 C21 -60.1(10)
C18 C19 C20 Fe 57.5(6)
C12 Fe C20 C19 -166.6(6)
C17 Fe C20 C19 -80.3(4)
C17' Fe C20 C19 -97.0(6)
C18 Fe C20 C19 -36.3(4)
C21 Fe C20 C19 -117.7(8)
C13 Fe C20 C19 47.0(11)
C19' Fe C20 C19 -16.7(6)
C14 Fe C20 C19 77.2(6)
C16 Fe C20 C19 160.4(4)
C21' Fe C20 C19 -125(2)
C12 Fe C20 C21 -49.0(11)
C17 Fe C20 C21 37.4(6)
C17' Fe C20 C21 20.6(7)
C18 Fe C20 C21 81.4(6)
C13 Fe C20 C21 164.7(8)
C19' Fe C20 C21 101.0(8)
C14 Fe C20 C21 -165.2(6)
C16 Fe C20 C21 -82.0(7)
C19 Fe C20 C21 117.7(8)
C21' Fe C20 C21 -8(2)
C19 C20 C21 C17 2.1(17)
Fe C20 C21 C17 -58.6(12)
C19 C20 C21 Fe 60.6(8)
C18 C17 C21 C20 -0.8(18)
Fe C17 C21 C20 59.0(11)
C18 C17 C21 Fe -59.8(9)
C12 Fe C21 C20 160.4(4)
C17 Fe C21 C20 -120.1(9)
C17' Fe C21 C20 -138.8(14)
C18 Fe C21 C20 -82.0(6)
C13 Fe C21 C20 -164.6(7)
C19' Fe C21 C20 -57.9(7)
C14 Fe C21 C20 38.8(15)
C16 Fe C21 C20 117.2(6)
C19 Fe C21 C20 -38.3(5)
C21' Fe C21 C20 18(5)
C12 Fe C21 C17 -79.5(7)
C17' Fe C21 C17 -18.7(12)
C18 Fe C21 C17 38.1(5)
C13 Fe C21 C17 -44.5(14)
C19' Fe C21 C17 62.2(7)
C20 Fe C21 C17 120.1(9)
C14 Fe C21 C17 158.9(9)
C16 Fe C21 C17 -122.7(6)
C19 Fe C21 C17 81.8(6)
C21' Fe C21 C17 138(6)
C12 Fe C17' C21' 137.8(14)
C17 Fe C17' C21' -123(3)
C18 Fe C17' C21' -101.5(14)
C21 Fe C17' C21' 8(2)
C13 Fe C17' C21' 175.6(13)
C19' Fe C17' C21' -80.2(13)
C20 Fe C17' C21' -20.8(13)
C14 Fe C17' C21' -167(3)
C16 Fe C17' C21' 94.7(14)
C19 Fe C17' C21' -62.4(14)
C12 Fe C17' C18' -105.1(10)
C17 Fe C17' C18' -6(2)
C18 Fe C17' C18' 15.6(7)
C21 Fe C17' C18' 124.6(16)
C13 Fe C17' C18' -67.4(11)
C19' Fe C17' C18' 36.8(7)
C20 Fe C17' C18' 96.3(10)
C14 Fe C17' C18' -50(3)
C16 Fe C17' C18' -148.2(9)
C19 Fe C17' C18' 54.7(9)
C21' Fe C17' C18' 117.0(15)
C21' C17' C18' C19' 4(3)
Fe C17' C18' C19' -57.4(15)
C21' C17' C18' Fe 62(3)
C12 Fe C18' C19' -150.4(8)
C17 Fe C18' C19' 124.0(15)
C17' Fe C18' C19' 120.2(11)
C18 Fe C18' C19' -16.8(14)
C21 Fe C18' C19' 93.1(9)
C13 Fe C18' C19' -106.6(9)
C20 Fe C18' C19' 51.6(8)
C14 Fe C18' C19' -69.1(9)
C16 Fe C18' C19' 175.0(8)
C19 Fe C18' C19' 11.9(8)
C21' Fe C18' C19' 81.3(7)
C12 Fe C18' C17' 89.4(10)
C17 Fe C18' C17' 3.7(14)
C18 Fe C18' C17' -137.0(19)
C21 Fe C18' C17' -27.1(9)
C13 Fe C18' C17' 133.2(10)
C19' Fe C18' C17' -120.2(11)
C20 Fe C18' C17' -68.6(10)
C14 Fe C18' C17' 170.7(8)
C16 Fe C18' C17' 54.8(12)
C19 Fe C18' C17' -108.3(10)
C21' Fe C18' C17' -38.9(8)
C17' C18' C19' C20' -7(3)
Fe C18' C19' C20' -64.0(19)
C17' C18' C19' Fe 57.2(17)
C12 Fe C19' C18' 50.5(11)
C17 Fe C19' C18' -24.3(7)
C17' Fe C19' C18' -37.2(7)
C18 Fe C19' C18' 14.2(10)
C21 Fe C19' C18' -68.1(8)
C13 Fe C19' C18' 89.7(8)
C20 Fe C19' C18' -111.0(10)
C14 Fe C19' C18' 133.4(8)
C16 Fe C19' C18' -142(5)
C19 Fe C19' C18' -147(2)
C21' Fe C19' C18' -81.2(8)
C12 Fe C19' C20' 168.2(12)
C17 Fe C19' C20' 93.3(11)
C17' Fe C19' C20' 80.5(9)
C18 Fe C19' C20' 131.9(14)
C21 Fe C19' C20' 49.5(11)
C13 Fe C19' C20' -152.6(11)
C20 Fe C19' C20' 6.6(13)
C14 Fe C19' C20' -109.0(11)
C16 Fe C19' C20' -25(5)
C19 Fe C19' C20' -29.4(19)
C21' Fe C19' C20' 36.4(9)
C18' C19' C20' C21' 7(4)
Fe C19' C20' C21' -56(3)
C18' C19' C20' Fe 62.8(16)
C12 Fe C20' C19' -119(4)
C17 Fe C20' C19' -65.2(9)
C17' Fe C20' C19' -82.5(9)
C18 Fe C20' C19' -19.9(7)
C21 Fe C20' C19' -109.3(12)
C13 Fe C20' C19' 49.6(16)
C20 Fe C20' C19' -159(4)
C14 Fe C20' C19' 89.8(11)
C16 Fe C20' C19' 177.1(8)
C19 Fe C20' C19' 21.5(11)
C21' Fe C20' C19' -120.7(17)
C12 Fe C20' C21' 2(5)
C17 Fe C20' C21' 55.5(13)
C17' Fe C20' C21' 38.2(13)
C18 Fe C20' C21' 100.8(15)
C21 Fe C20' C21' 11.4(16)
C13 Fe C20' C21' 170.4(14)
C19' Fe C20' C21' 120.7(17)
C20 Fe C20' C21' -39(3)
C14 Fe C20' C21' -149.5(14)
C16 Fe C20' C21' -62.1(16)
C19 Fe C20' C21' 142(2)
C19' C20' C21' C17' -4(4)
Fe C20' C21' C17' -60(3)
C19' C20' C21' Fe 56(2)
C18' C17' C21' C20' 0(4)
Fe C17' C21' C20' 62(3)
C18' C17' C21' Fe -62(2)
C12 Fe C21' C20' -179.6(10)
C17 Fe C21' C20' -101.4(16)
C17' Fe C21' C20' -119(2)
C18 Fe C21' C20' -60.1(12)
C21 Fe C21' C20' -136(6)
C13 Fe C21' C20' -142(5)
C19' Fe C21' C20' -36.4(11)
C20 Fe C21' C20' 19.8(14)
C14 Fe C21' C20' 58(2)
C16 Fe C21' C20' 139.1(12)
C19 Fe C21' C20' -17.2(10)
C12 Fe C21' C17' -60.9(18)
C17 Fe C21' C17' 17.4(9)
C18 Fe C21' C17' 58.6(11)
C21 Fe C21' C17' -17(5)
C13 Fe C21' C17' -23(7)
C19' Fe C21' C17' 82.3(12)
C20 Fe C21' C17' 139(3)
C14 Fe C21' C17' 176.2(8)
C16 Fe C21' C17' -102.2(13)
C19 Fe C21' C17' 101.5(14)
